data_7706123
loop_
_publ_author_name
'Ren, Wenhui'
'Liu, Hui'
'You, Fen'
'Mao, Pengjuan'
'So, Yat-Ming'
'Kang, Xiaohui'
'Shi, Xiaochao'

_publ_section_title
;
 Unsymmetrical diarylamido-based rare-earth alkyl complexes: their
 synthesis and catalytic performance in isoprene polymerization.
;
_journal_issue 4
_journal_name_full 'Dalton transactions (Cambridge, England : 2003)'
_journal_page_first 1334
_journal_page_last 1343
_journal_paper_doi 10.1039/d0dt04040a
_journal_volume 50
_journal_year 2021
_chemical_formula_sum 'C37 H48 N2 O P Si2 Y'
_chemical_formula_weight 712.83
_space_group_crystal_system monoclinic
_space_group_IT_number 14
_space_group_name_Hall '-P 2yn'
_space_group_name_H-M_alt 'P 1 21/n 1'
_atom_sites_solution_hydrogens geom
_audit_creation_method SHELXL-2016/6
_audit_update_record
;
2020-08-28 deposited with the CCDC.	2020-12-14 downloaded from the CCDC.
;
_cell_angle_alpha 90
_cell_angle_beta 109.9930(10)
_cell_angle_gamma 90
_cell_formula_units_Z 4
_cell_length_a 10.9462(4)
_cell_length_b 28.3973(10)
_cell_length_c 13.2216(4)
_cell_measurement_reflns_used 2910
_cell_measurement_temperature 173(2)
_cell_measurement_theta_max 30.77
_cell_measurement_theta_min 3.98
_cell_volume 3862.2(2)
_computing_cell_refinement 'Bruker SAINT'
_computing_data_collection 'Bruker APEX2'
_computing_data_reduction 'Bruker SAINT'
_computing_molecular_graphics 'Bruker SHELXTL'
_computing_publication_material 'Bruker SHELXTL'
_computing_structure_refinement 'SHELXL-2016/6 (Sheldrick, 2016)'
_computing_structure_solution 'SHELXT 2014/5 (Sheldrick, 2014)'
_diffrn_ambient_temperature 173(2)
_diffrn_measured_fraction_theta_full 1.000
_diffrn_measured_fraction_theta_max 1.000
_diffrn_measurement_device_type 'Bruker APEX-II CCD'
_diffrn_measurement_method '\f and \w scans'
_diffrn_radiation_type GaK\a
_diffrn_radiation_wavelength 1.34138
_diffrn_reflns_av_R_equivalents 0.0734
_diffrn_reflns_av_unetI/netI 0.0228
_diffrn_reflns_Laue_measured_fraction_full 1.000
_diffrn_reflns_Laue_measured_fraction_max 1.000
_diffrn_reflns_limit_h_max 13
_diffrn_reflns_limit_h_min -13
_diffrn_reflns_limit_k_max 35
_diffrn_reflns_limit_k_min -35
_diffrn_reflns_limit_l_max 16
_diffrn_reflns_limit_l_min -16
_diffrn_reflns_number 120112
_diffrn_reflns_point_group_measured_fraction_full 1.000
_diffrn_reflns_point_group_measured_fraction_max 1.000
_diffrn_reflns_theta_full 53.594
_diffrn_reflns_theta_max 56.998
_diffrn_reflns_theta_min 3.378
_exptl_absorpt_coefficient_mu 2.212
_exptl_absorpt_correction_T_max 0.751
_exptl_absorpt_correction_T_min 0.578
_exptl_absorpt_correction_type multi-scan
_exptl_absorpt_process_details sadabs
_exptl_crystal_colour yellow
_exptl_crystal_density_diffrn 1.226
_exptl_crystal_description block
_exptl_crystal_F_000 1496
_exptl_crystal_size_max 0.440
_exptl_crystal_size_mid 0.200
_exptl_crystal_size_min 0.100
_refine_diff_density_max 0.499
_refine_diff_density_min -0.630
_refine_diff_density_rms 0.050
_refine_ls_extinction_method none
_refine_ls_goodness_of_fit_ref 1.060
_refine_ls_hydrogen_treatment constr
_refine_ls_matrix_type full
_refine_ls_number_parameters 405
_refine_ls_number_reflns 7915
_refine_ls_number_restraints 0
_refine_ls_restrained_S_all 1.060
_refine_ls_R_factor_all 0.0304
_refine_ls_R_factor_gt 0.0272
_refine_ls_shift/su_max 0.004
_refine_ls_shift/su_mean 0.000
_refine_ls_structure_factor_coef Fsqd
_refine_ls_weighting_details 'w=1/[\s^2^(Fo^2^)+(0.0337P)^2^+1.8175P] where P=(Fo^2^+2Fc^2^)/3'
_refine_ls_weighting_scheme calc
_refine_ls_wR_factor_gt 0.0684
_refine_ls_wR_factor_ref 0.0700
_reflns_Friedel_coverage 0.000
_reflns_number_gt 7287
_reflns_number_total 7915
_reflns_threshold_expression 'I > 2\s(I)'
_cod_data_source_file d0dt04040a3.cif
_cod_data_source_block ga_200805ba_a
_cod_depositor_comments 'Adding full bibliography for 7706120--7706123.cif.'
_cod_original_sg_symbol_H-M 'P 21/n'
_cod_database_code 7706123
_shelx_shelxl_version_number 2016/6
_shelx_space_group_comment
; 
The symmetry employed for this shelxl refinement is uniquely defined 
by the following loop, which should always be used as a source of 
symmetry information in preference to the above space-group names. 
They are only intended as comments. 
;
_shelx_estimated_absorpt_t_min 0.443
_shelx_estimated_absorpt_t_max 0.809

loop_
_space_group_symop_operation_xyz
'x, y, z'
'-x+1/2, y+1/2, -z+1/2'
'-x, -y, -z'
'x-1/2, -y-1/2, z-1/2'

loop_
_atom_site_label
_atom_site_type_symbol
_atom_site_fract_x
_atom_site_fract_y
_atom_site_fract_z
_atom_site_U_iso_or_equiv
_atom_site_adp_type
_atom_site_occupancy
_atom_site_site_symmetry_order
_atom_site_calc_flag
_atom_site_refinement_flags_posn
_atom_site_refinement_flags_adp
_atom_site_refinement_flags_occupancy
_atom_site_disorder_assembly
_atom_site_disorder_group
Y1 Y 0.38085(2) 0.66248(2) 0.69784(2) 0.02153(5) Uani 1 1 d . . . . .
P1 P 0.24131(4) 0.58086(2) 0.57043(3) 0.02344(9) Uani 1 1 d . . . . .
Si1 Si 0.66734(5) 0.60461(2) 0.90438(4) 0.03287(11) Uani 1 1 d . . . . .
Si2 Si 0.44931(5) 0.71165(2) 0.46146(4) 0.03508(12) Uani 1 1 d . . . . .
O1 O 0.40091(13) 0.73600(5) 0.99990(10) 0.0367(3) Uani 1 1 d . . . . .
C1 C 0.4041(2) 0.76923(6) 0.83845(16) 0.0380(4) Uani 1 1 d . . . . .
C2 C 0.4584(2) 0.77482(7) 0.96073(17) 0.0442(5) Uani 1 1 d . . . . .
H2A H 0.554428 0.772592 0.987929 0.053 Uiso 1 1 calc R U . . .
H2B H 0.432425 0.805441 0.982953 0.053 Uiso 1 1 calc R U . . .
C3 C 0.36508(16) 0.70407(6) 0.91952(13) 0.0270(3) Uani 1 1 d . . . . .
C4 C 0.31881(17) 0.65930(6) 0.94589(14) 0.0290(4) Uani 1 1 d . . . . .
C5 C 0.24215(17) 0.62763(6) 0.86618(14) 0.0281(3) Uani 1 1 d . . . . .
C6 C 0.1917(2) 0.58796(7) 0.90366(16) 0.0376(4) Uani 1 1 d . . . . .
H6 H 0.137078 0.566639 0.852728 0.045 Uiso 1 1 calc R U . . .
C7 C 0.2194(2) 0.57942(8) 1.01128(18) 0.0465(5) Uani 1 1 d . . . . .
H7 H 0.185797 0.551956 1.033391 0.056 Uiso 1 1 calc R U . . .
C8 C 0.2959(2) 0.61041(8) 1.08849(16) 0.0461(5) Uani 1 1 d . . . . .
H8 H 0.314399 0.604324 1.162895 0.055 Uiso 1 1 calc R U . . .
C9 C 0.34420(19) 0.64977(8) 1.05582(15) 0.0378(4) Uani 1 1 d . . . . .
H9 H 0.395951 0.671137 1.108356 0.045 Uiso 1 1 calc R U . . .
C10 C 0.09907(16) 0.62094(5) 0.68459(13) 0.0250(3) Uani 1 1 d . . . . .
C11 C 0.08855(16) 0.59684(5) 0.58849(13) 0.0239(3) Uani 1 1 d . . . . .
C12 C -0.03354(17) 0.58857(6) 0.51157(14) 0.0290(4) Uani 1 1 d . . . . .
H12 H -0.039670 0.572820 0.446624 0.035 Uiso 1 1 calc R U . . .
C13 C -0.14616(17) 0.60299(6) 0.52843(16) 0.0335(4) Uani 1 1 d . . . . .
H13 H -0.228888 0.597361 0.475459 0.040 Uiso 1 1 calc R U . . .
C14 C -0.13622(18) 0.62575(7) 0.62377(16) 0.0354(4) Uani 1 1 d . . . . .
H14 H -0.212883 0.635395 0.636374 0.042 Uiso 1 1 calc R U . . .
C15 C -0.01631(18) 0.63455(6) 0.70049(15) 0.0326(4) Uani 1 1 d . . . . .
H15 H -0.011756 0.650118 0.765288 0.039 Uiso 1 1 calc R U . . .
C16 C 0.2770(3) 0.79580(8) 0.7888(2) 0.0589(6) Uani 1 1 d . . . . .
H16A H 0.238048 0.787230 0.712660 0.088 Uiso 1 1 calc R U . . .
H16B H 0.293944 0.829751 0.794957 0.088 Uiso 1 1 calc R U . . .
H16C H 0.217167 0.787529 0.826692 0.088 Uiso 1 1 calc R U . . .
C17 C 0.5021(3) 0.78061(9) 0.7844(2) 0.0607(7) Uani 1 1 d . . . . .
H17A H 0.581082 0.761949 0.817514 0.091 Uiso 1 1 calc R U . . .
H17B H 0.523723 0.814199 0.793190 0.091 Uiso 1 1 calc R U . . .
H17C H 0.465084 0.773046 0.707622 0.091 Uiso 1 1 calc R U . . .
C18 C 0.18758(16) 0.56218(6) 0.42987(13) 0.0262(3) Uani 1 1 d . . . . .
C19 C 0.1722(2) 0.51493(6) 0.40032(15) 0.0357(4) Uani 1 1 d . . . . .
H19 H 0.196905 0.491222 0.454210 0.043 Uiso 1 1 calc R U . . .
C20 C 0.1209(2) 0.50224(7) 0.29280(16) 0.0425(5) Uani 1 1 d . . . . .
H20 H 0.111746 0.469879 0.273440 0.051 Uiso 1 1 calc R U . . .
C21 C 0.0835(2) 0.53603(8) 0.21422(16) 0.0413(5) Uani 1 1 d . . . . .
H21 H 0.046603 0.527122 0.140749 0.050 Uiso 1 1 calc R U . . .
C22 C 0.0995(2) 0.58304(8) 0.24211(16) 0.0426(5) Uani 1 1 d . . . . .
H22 H 0.073528 0.606527 0.187739 0.051 Uiso 1 1 calc R U . . .
C23 C 0.15344(19) 0.59607(7) 0.34939(15) 0.0359(4) Uani 1 1 d . . . . .
H23 H 0.167116 0.628442 0.367910 0.043 Uiso 1 1 calc R U . . .
C24 C 0.29363(17) 0.52603(6) 0.64402(13) 0.0270(3) Uani 1 1 d . . . . .
C25 C 0.22027(19) 0.50170(6) 0.69403(15) 0.0332(4) Uani 1 1 d . . . . .
H25 H 0.137727 0.513478 0.690629 0.040 Uiso 1 1 calc R U . . .
C26 C 0.2672(2) 0.46003(7) 0.74925(17) 0.0435(5) Uani 1 1 d . . . . .
H26 H 0.217107 0.443673 0.784136 0.052 Uiso 1 1 calc R U . . .
C27 C 0.3862(2) 0.44250(7) 0.75338(18) 0.0485(5) Uani 1 1 d . . . . .
H27 H 0.417897 0.414053 0.790993 0.058 Uiso 1 1 calc R U . . .
C28 C 0.4592(2) 0.46622(7) 0.70296(19) 0.0477(5) Uani 1 1 d . . . . .
H28 H 0.540698 0.453811 0.705277 0.057 Uiso 1 1 calc R U . . .
C29 C 0.41452(19) 0.50803(7) 0.64895(16) 0.0380(4) Uani 1 1 d . . . . .
H29 H 0.465902 0.524444 0.615311 0.046 Uiso 1 1 calc R U . . .
C30 C 0.59492(17) 0.63127(7) 0.77011(15) 0.0332(4) Uani 1 1 d . . . . .
H30A H 0.601530 0.607146 0.718171 0.040 Uiso 1 1 calc R U . . .
H30B H 0.654046 0.657158 0.766868 0.040 Uiso 1 1 calc R U . . .
C31 C 0.7003(2) 0.65103(8) 1.01120(18) 0.0516(5) Uani 1 1 d . . . . .
H31A H 0.758614 0.674902 0.999257 0.077 Uiso 1 1 calc R U . . .
H31B H 0.741295 0.636583 1.082080 0.077 Uiso 1 1 calc R U . . .
H31C H 0.618298 0.665879 1.008094 0.077 Uiso 1 1 calc R U . . .
C32 C 0.5558(3) 0.55977(8) 0.93140(18) 0.0530(6) Uani 1 1 d . . . . .
H32A H 0.475534 0.575234 0.930757 0.080 Uiso 1 1 calc R U . . .
H32B H 0.598800 0.545294 1.001956 0.080 Uiso 1 1 calc R U . . .
H32C H 0.535049 0.535410 0.875560 0.080 Uiso 1 1 calc R U . . .
C33 C 0.8260(3) 0.57394(12) 0.9267(2) 0.0730(9) Uani 1 1 d . . . . .
H33A H 0.813273 0.548346 0.874405 0.110 Uiso 1 1 calc R U . . .
H33B H 0.858312 0.560962 0.999797 0.110 Uiso 1 1 calc R U . . .
H33C H 0.889287 0.596460 0.917697 0.110 Uiso 1 1 calc R U . . .
C34 C 0.33375(17) 0.70730(6) 0.53470(14) 0.0282(3) Uani 1 1 d . . . . .
H34A H 0.251706 0.694625 0.483344 0.034 Uiso 1 1 calc R U . . .
H34B H 0.315092 0.739890 0.551699 0.034 Uiso 1 1 calc R U . . .
C35 C 0.4986(2) 0.65115(9) 0.4330(2) 0.0541(6) Uani 1 1 d . . . . .
H35A H 0.542106 0.634758 0.501066 0.081 Uiso 1 1 calc R U . . .
H35B H 0.558204 0.653700 0.392316 0.081 Uiso 1 1 calc R U . . .
H35C H 0.421180 0.633399 0.390739 0.081 Uiso 1 1 calc R U . . .
C36 C 0.3839(3) 0.74214(12) 0.3279(2) 0.0783(9) Uani 1 1 d . . . . .
H36A H 0.309861 0.724359 0.280247 0.117 Uiso 1 1 calc R U . . .
H36B H 0.452113 0.744013 0.295615 0.117 Uiso 1 1 calc R U . . .
H36C H 0.355674 0.773986 0.338148 0.117 Uiso 1 1 calc R U . . .
C37 C 0.5993(3) 0.74347(12) 0.5443(2) 0.0745(9) Uani 1 1 d . . . . .
H37A H 0.577871 0.776400 0.552961 0.112 Uiso 1 1 calc R U . . .
H37B H 0.663957 0.742185 0.508304 0.112 Uiso 1 1 calc R U . . .
H37C H 0.634702 0.728550 0.615239 0.112 Uiso 1 1 calc R U . . .
N1 N 0.37390(14) 0.71760(5) 0.82881(11) 0.0269(3) Uani 1 1 d . . . . .
N2 N 0.22197(13) 0.63289(5) 0.75751(11) 0.0262(3) Uani 1 1 d . . . . .

loop_
_atom_site_aniso_label
_atom_site_aniso_U_11
_atom_site_aniso_U_22
_atom_site_aniso_U_33
_atom_site_aniso_U_23
_atom_site_aniso_U_13
_atom_site_aniso_U_12
Y1 0.02294(8) 0.02268(8) 0.02111(8) -0.00107(5) 0.01028(6) -0.00287(5)
P1 0.0256(2) 0.02067(19) 0.0248(2) -0.00161(15) 0.00967(16) -0.00100(15)
Si1 0.0338(3) 0.0360(3) 0.0263(2) -0.00337(19) 0.0070(2) 0.0075(2)
Si2 0.0355(3) 0.0427(3) 0.0309(3) 0.0044(2) 0.0165(2) -0.0022(2)
O1 0.0431(7) 0.0401(7) 0.0299(7) -0.0126(5) 0.0161(6) -0.0047(6)
C1 0.0527(12) 0.0271(9) 0.0383(10) -0.0099(7) 0.0207(9) -0.0102(8)
C2 0.0572(13) 0.0373(10) 0.0424(11) -0.0163(9) 0.0226(10) -0.0135(9)
C3 0.0233(8) 0.0320(8) 0.0260(8) -0.0058(7) 0.0086(7) 0.0031(6)
C4 0.0275(8) 0.0360(9) 0.0260(9) 0.0005(7) 0.0124(7) 0.0036(7)
C5 0.0281(8) 0.0309(9) 0.0300(9) 0.0019(7) 0.0161(7) 0.0009(7)
C6 0.0427(11) 0.0386(10) 0.0370(10) 0.0041(8) 0.0207(9) -0.0064(8)
C7 0.0525(13) 0.0504(12) 0.0448(12) 0.0147(10) 0.0272(10) -0.0018(10)
C8 0.0471(12) 0.0641(14) 0.0292(10) 0.0148(9) 0.0158(9) 0.0052(10)
C9 0.0368(10) 0.0500(11) 0.0265(9) 0.0024(8) 0.0109(8) 0.0047(8)
C10 0.0273(8) 0.0212(7) 0.0292(8) 0.0026(6) 0.0133(7) -0.0030(6)
C11 0.0256(8) 0.0195(7) 0.0282(8) 0.0012(6) 0.0113(7) -0.0011(6)
C12 0.0298(9) 0.0240(8) 0.0323(9) 0.0007(7) 0.0097(7) -0.0013(7)
C13 0.0248(8) 0.0314(9) 0.0422(10) 0.0046(8) 0.0090(8) -0.0006(7)
C14 0.0281(9) 0.0351(10) 0.0480(11) 0.0046(8) 0.0195(8) 0.0025(7)
C15 0.0352(9) 0.0317(9) 0.0370(10) -0.0007(7) 0.0201(8) 0.0005(7)
C16 0.0858(19) 0.0345(11) 0.0562(15) 0.0070(10) 0.0239(13) 0.0147(11)
C17 0.0823(18) 0.0581(14) 0.0525(14) -0.0221(11) 0.0370(13) -0.0432(13)
C18 0.0272(8) 0.0281(8) 0.0257(8) -0.0017(6) 0.0118(7) -0.0005(6)
C19 0.0508(11) 0.0291(9) 0.0296(9) -0.0022(7) 0.0169(8) -0.0060(8)
C20 0.0603(13) 0.0370(10) 0.0339(10) -0.0101(8) 0.0209(10) -0.0104(9)
C21 0.0460(11) 0.0530(12) 0.0260(9) -0.0060(8) 0.0137(8) -0.0020(9)
C22 0.0513(12) 0.0467(11) 0.0297(10) 0.0078(8) 0.0137(9) 0.0105(9)
C23 0.0449(11) 0.0295(9) 0.0323(9) 0.0010(7) 0.0120(8) 0.0058(8)
C24 0.0310(8) 0.0225(8) 0.0243(8) -0.0024(6) 0.0054(7) 0.0010(6)
C25 0.0384(10) 0.0288(9) 0.0314(9) 0.0013(7) 0.0103(8) 0.0006(7)
C26 0.0563(13) 0.0340(10) 0.0370(11) 0.0077(8) 0.0120(9) -0.0016(9)
C27 0.0617(14) 0.0303(10) 0.0424(12) 0.0062(8) 0.0035(10) 0.0094(9)
C28 0.0445(12) 0.0391(11) 0.0528(13) 0.0000(9) 0.0080(10) 0.0165(9)
C29 0.0368(10) 0.0349(10) 0.0410(11) -0.0004(8) 0.0115(8) 0.0052(8)
C30 0.0299(9) 0.0393(10) 0.0310(9) -0.0002(7) 0.0112(7) 0.0021(7)
C31 0.0594(14) 0.0487(12) 0.0404(12) -0.0133(10) 0.0089(10) -0.0013(11)
C32 0.0681(15) 0.0475(12) 0.0390(12) 0.0043(9) 0.0126(11) -0.0048(11)
C33 0.0620(16) 0.104(2) 0.0511(15) 0.0116(14) 0.0169(13) 0.0469(16)
C34 0.0288(8) 0.0266(8) 0.0297(9) 0.0016(6) 0.0108(7) -0.0013(6)
C35 0.0452(12) 0.0640(14) 0.0601(15) -0.0057(12) 0.0270(11) 0.0088(11)
C36 0.085(2) 0.106(2) 0.0600(17) 0.0411(16) 0.0455(16) 0.0294(18)
C37 0.0636(16) 0.098(2) 0.0775(19) -0.0298(16) 0.0441(15) -0.0443(16)
N1 0.0296(7) 0.0241(7) 0.0290(7) -0.0044(5) 0.0127(6) -0.0028(5)
N2 0.0283(7) 0.0291(7) 0.0253(7) -0.0029(5) 0.0146(6) -0.0052(6)

loop_
_atom_type_symbol
_atom_type_description
_atom_type_scat_dispersion_real
_atom_type_scat_dispersion_imag
_atom_type_scat_source
C C 0.0137 0.0067 'International Tables Vol C Tables 4.2.6.8 and 6.1.1.4'
H H 0.0000 0.0000 'International Tables Vol C Tables 4.2.6.8 and 6.1.1.4'
N N 0.0241 0.0134 'International Tables Vol C Tables 4.2.6.8 and 6.1.1.4'
O O 0.0389 0.0241 'International Tables Vol C Tables 4.2.6.8 and 6.1.1.4'
P P 0.2543 0.3332 'International Tables Vol C Tables 4.2.6.8 and 6.1.1.4'
Y Y -0.4654 1.5873 'International Tables Vol C Tables 4.2.6.8 and 6.1.1.4'
Si Si 0.2153 0.2529 'International Tables Vol C Tables 4.2.6.8 and 6.1.1.4'

loop_
_geom_angle_atom_site_label_1
_geom_angle_atom_site_label_2
_geom_angle_atom_site_label_3
_geom_angle
_geom_angle_site_symmetry_1
_geom_angle_site_symmetry_3
_geom_angle_publ_flag
N2 Y1 N1 76.84(5) . . ?
N2 Y1 C30 118.85(6) . . ?
N1 Y1 C30 103.14(6) . . ?
N2 Y1 C34 123.08(6) . . ?
N1 Y1 C34 104.89(5) . . ?
C30 Y1 C34 115.94(6) . . ?
N2 Y1 P1 66.80(4) . . ?
N1 Y1 P1 142.93(4) . . ?
C30 Y1 P1 100.51(5) . . ?
C34 Y1 P1 89.62(4) . . ?
C24 P1 C11 106.11(8) . . ?
C24 P1 C18 103.20(8) . . ?
C11 P1 C18 102.40(8) . . ?
C24 P1 Y1 110.98(5) . . ?
C11 P1 Y1 92.77(5) . . ?
C18 P1 Y1 136.87(6) . . ?
C30 Si1 C33 114.43(11) . . ?
C30 Si1 C31 110.23(10) . . ?
C33 Si1 C31 106.18(13) . . ?
C30 Si1 C32 111.60(10) . . ?
C33 Si1 C32 106.38(14) . . ?
C31 Si1 C32 107.66(11) . . ?
C34 Si2 C37 110.38(10) . . ?
C34 Si2 C36 114.61(11) . . ?
C37 Si2 C36 107.76(16) . . ?
C34 Si2 C35 109.90(10) . . ?
C37 Si2 C35 107.80(14) . . ?
C36 Si2 C35 106.10(14) . . ?
C3 O1 C2 105.93(14) . . ?
N1 C1 C17 109.89(16) . . ?
N1 C1 C16 107.82(17) . . ?
C17 C1 C16 112.5(2) . . ?
N1 C1 C2 100.73(15) . . ?
C17 C1 C2 113.28(18) . . ?
C16 C1 C2 111.89(18) . . ?
O1 C2 C1 103.87(15) . . ?
O1 C2 H2A 111.0 . . ?
C1 C2 H2A 111.0 . . ?
O1 C2 H2B 111.0 . . ?
C1 C2 H2B 111.0 . . ?
H2A C2 H2B 109.0 . . ?
N1 C3 O1 115.90(15) . . ?
N1 C3 C4 128.62(15) . . ?
O1 C3 C4 115.47(15) . . ?
C9 C4 C5 120.10(17) . . ?
C9 C4 C3 116.93(17) . . ?
C5 C4 C3 122.77(15) . . ?
N2 C5 C6 120.38(16) . . ?
N2 C5 C4 123.05(15) . . ?
C6 C5 C4 116.47(16) . . ?
C7 C6 C5 121.97(19) . . ?
C7 C6 H6 119.0 . . ?
C5 C6 H6 119.0 . . ?
C6 C7 C8 120.92(19) . . ?
C6 C7 H7 119.5 . . ?
C8 C7 H7 119.5 . . ?
C9 C8 C7 119.09(18) . . ?
C9 C8 H8 120.5 . . ?
C7 C8 H8 120.5 . . ?
C8 C9 C4 121.41(19) . . ?
C8 C9 H9 119.3 . . ?
C4 C9 H9 119.3 . . ?
N2 C10 C15 122.07(15) . . ?
N2 C10 C11 119.96(14) . . ?
C15 C10 C11 117.86(15) . . ?
C12 C11 C10 120.03(15) . . ?
C12 C11 P1 123.70(13) . . ?
C10 C11 P1 116.20(12) . . ?
C13 C12 C11 121.03(17) . . ?
C13 C12 H12 119.5 . . ?
C11 C12 H12 119.5 . . ?
C14 C13 C12 119.05(17) . . ?
C14 C13 H13 120.5 . . ?
C12 C13 H13 120.5 . . ?
C15 C14 C13 120.78(17) . . ?
C15 C14 H14 119.6 . . ?
C13 C14 H14 119.6 . . ?
C14 C15 C10 121.23(17) . . ?
C14 C15 H15 119.4 . . ?
C10 C15 H15 119.4 . . ?
C1 C16 H16A 109.5 . . ?
C1 C16 H16B 109.5 . . ?
H16A C16 H16B 109.5 . . ?
C1 C16 H16C 109.5 . . ?
H16A C16 H16C 109.5 . . ?
H16B C16 H16C 109.5 . . ?
C1 C17 H17A 109.5 . . ?
C1 C17 H17B 109.5 . . ?
H17A C17 H17B 109.5 . . ?
C1 C17 H17C 109.5 . . ?
H17A C17 H17C 109.5 . . ?
H17B C17 H17C 109.5 . . ?
C23 C18 C19 118.57(16) . . ?
C23 C18 P1 119.18(13) . . ?
C19 C18 P1 122.13(13) . . ?
C20 C19 C18 120.44(18) . . ?
C20 C19 H19 119.8 . . ?
C18 C19 H19 119.8 . . ?
C21 C20 C19 120.46(19) . . ?
C21 C20 H20 119.8 . . ?
C19 C20 H20 119.8 . . ?
C20 C21 C22 119.82(18) . . ?
C20 C21 H21 120.1 . . ?
C22 C21 H21 120.1 . . ?
C21 C22 C23 120.12(18) . . ?
C21 C22 H22 119.9 . . ?
C23 C22 H22 119.9 . . ?
C22 C23 C18 120.53(17) . . ?
C22 C23 H23 119.7 . . ?
C18 C23 H23 119.7 . . ?
C25 C24 C29 119.23(16) . . ?
C25 C24 P1 123.58(13) . . ?
C29 C24 P1 117.19(14) . . ?
C24 C25 C26 120.21(18) . . ?
C24 C25 H25 119.9 . . ?
C26 C25 H25 119.9 . . ?
C27 C26 C25 120.1(2) . . ?
C27 C26 H26 119.9 . . ?
C25 C26 H26 119.9 . . ?
C26 C27 C28 120.04(19) . . ?
C26 C27 H27 120.0 . . ?
C28 C27 H27 120.0 . . ?
C27 C28 C29 120.5(2) . . ?
C27 C28 H28 119.8 . . ?
C29 C28 H28 119.8 . . ?
C28 C29 C24 119.91(19) . . ?
C28 C29 H29 120.0 . . ?
C24 C29 H29 120.0 . . ?
Si1 C30 Y1 125.50(9) . . ?
Si1 C30 H30A 105.9 . . ?
Y1 C30 H30A 105.9 . . ?
Si1 C30 H30B 105.9 . . ?
Y1 C30 H30B 105.9 . . ?
H30A C30 H30B 106.3 . . ?
Si1 C31 H31A 109.5 . . ?
Si1 C31 H31B 109.5 . . ?
H31A C31 H31B 109.5 . . ?
Si1 C31 H31C 109.5 . . ?
H31A C31 H31C 109.5 . . ?
H31B C31 H31C 109.5 . . ?
Si1 C32 H32A 109.5 . . ?
Si1 C32 H32B 109.5 . . ?
H32A C32 H32B 109.5 . . ?
Si1 C32 H32C 109.5 . . ?
H32A C32 H32C 109.5 . . ?
H32B C32 H32C 109.5 . . ?
Si1 C33 H33A 109.5 . . ?
Si1 C33 H33B 109.5 . . ?
H33A C33 H33B 109.5 . . ?
Si1 C33 H33C 109.5 . . ?
H33A C33 H33C 109.5 . . ?
H33B C33 H33C 109.5 . . ?
Si2 C34 Y1 122.16(8) . . ?
Si2 C34 H34A 106.8 . . ?
Y1 C34 H34A 106.8 . . ?
Si2 C34 H34B 106.8 . . ?
Y1 C34 H34B 106.8 . . ?
H34A C34 H34B 106.6 . . ?
Si2 C35 H35A 109.5 . . ?
Si2 C35 H35B 109.5 . . ?
H35A C35 H35B 109.5 . . ?
Si2 C35 H35C 109.5 . . ?
H35A C35 H35C 109.5 . . ?
H35B C35 H35C 109.5 . . ?
Si2 C36 H36A 109.5 . . ?
Si2 C36 H36B 109.5 . . ?
H36A C36 H36B 109.5 . . ?
Si2 C36 H36C 109.5 . . ?
H36A C36 H36C 109.5 . . ?
H36B C36 H36C 109.5 . . ?
Si2 C37 H37A 109.5 . . ?
Si2 C37 H37B 109.5 . . ?
H37A C37 H37B 109.5 . . ?
Si2 C37 H37C 109.5 . . ?
H37A C37 H37C 109.5 . . ?
H37B C37 H37C 109.5 . . ?
C3 N1 C1 107.21(14) . . ?
C3 N1 Y1 121.04(11) . . ?
C1 N1 Y1 130.63(11) . . ?
C5 N2 C10 117.53(13) . . ?
C5 N2 Y1 121.60(11) . . ?
C10 N2 Y1 120.83(10) . . ?

loop_
_geom_bond_atom_site_label_1
_geom_bond_atom_site_label_2
_geom_bond_distance
_geom_bond_site_symmetry_2
_geom_bond_publ_flag
Y1 N2 2.3003(13) . ?
Y1 N1 2.3547(13) . ?
Y1 C30 2.3787(18) . ?
Y1 C34 2.4037(17) . ?
Y1 P1 2.9636(4) . ?
P1 C24 1.8215(17) . ?
P1 C11 1.8253(16) . ?
P1 C18 1.8258(17) . ?
Si1 C30 1.8414(19) . ?
Si1 C33 1.873(2) . ?
Si1 C31 1.875(2) . ?
Si1 C32 1.881(2) . ?
Si2 C34 1.8413(18) . ?
Si2 C37 1.866(3) . ?
Si2 C36 1.875(3) . ?
Si2 C35 1.877(2) . ?
O1 C3 1.349(2) . ?
O1 C2 1.450(2) . ?
C1 N1 1.499(2) . ?
C1 C17 1.513(3) . ?
C1 C16 1.520(3) . ?
C1 C2 1.528(3) . ?
C2 H2A 0.9900 . ?
C2 H2B 0.9900 . ?
C3 N1 1.294(2) . ?
C3 C4 1.454(2) . ?
C4 C9 1.410(3) . ?
C4 C5 1.421(2) . ?
C5 N2 1.385(2) . ?
C5 C6 1.416(2) . ?
C6 C7 1.371(3) . ?
C6 H6 0.9500 . ?
C7 C8 1.390(3) . ?
C7 H7 0.9500 . ?
C8 C9 1.368(3) . ?
C8 H8 0.9500 . ?
C9 H9 0.9500 . ?
C10 N2 1.403(2) . ?
C10 C15 1.404(2) . ?
C10 C11 1.413(2) . ?
C11 C12 1.395(2) . ?
C12 C13 1.387(3) . ?
C12 H12 0.9500 . ?
C13 C14 1.387(3) . ?
C13 H13 0.9500 . ?
C14 C15 1.380(3) . ?
C14 H14 0.9500 . ?
C15 H15 0.9500 . ?
C16 H16A 0.9800 . ?
C16 H16B 0.9800 . ?
C16 H16C 0.9800 . ?
C17 H17A 0.9800 . ?
C17 H17B 0.9800 . ?
C17 H17C 0.9800 . ?
C18 C23 1.388(2) . ?
C18 C19 1.391(2) . ?
C19 C20 1.386(3) . ?
C19 H19 0.9500 . ?
C20 C21 1.370(3) . ?
C20 H20 0.9500 . ?
C21 C22 1.380(3) . ?
C21 H21 0.9500 . ?
C22 C23 1.387(3) . ?
C22 H22 0.9500 . ?
C23 H23 0.9500 . ?
C24 C25 1.387(3) . ?
C24 C29 1.399(3) . ?
C25 C26 1.393(3) . ?
C25 H25 0.9500 . ?
C26 C27 1.377(3) . ?
C26 H26 0.9500 . ?
C27 C28 1.379(3) . ?
C27 H27 0.9500 . ?
C28 C29 1.386(3) . ?
C28 H28 0.9500 . ?
C29 H29 0.9500 . ?
C30 H30A 0.9900 . ?
C30 H30B 0.9900 . ?
C31 H31A 0.9800 . ?
C31 H31B 0.9800 . ?
C31 H31C 0.9800 . ?
C32 H32A 0.9800 . ?
C32 H32B 0.9800 . ?
C32 H32C 0.9800 . ?
C33 H33A 0.9800 . ?
C33 H33B 0.9800 . ?
C33 H33C 0.9800 . ?
C34 H34A 0.9900 . ?
C34 H34B 0.9900 . ?
C35 H35A 0.9800 . ?
C35 H35B 0.9800 . ?
C35 H35C 0.9800 . ?
C36 H36A 0.9800 . ?
C36 H36B 0.9800 . ?
C36 H36C 0.9800 . ?
C37 H37A 0.9800 . ?
C37 H37B 0.9800 . ?
C37 H37C 0.9800 . ?

loop_
_geom_torsion_atom_site_label_1
_geom_torsion_atom_site_label_2
_geom_torsion_atom_site_label_3
_geom_torsion_atom_site_label_4
_geom_torsion
_geom_torsion_site_symmetry_1
_geom_torsion_site_symmetry_2
_geom_torsion_site_symmetry_3
_geom_torsion_site_symmetry_4
_geom_torsion_publ_flag
C3 O1 C2 C1 20.9(2) . . . . ?
N1 C1 C2 O1 -24.5(2) . . . . ?
C17 C1 C2 O1 -141.76(19) . . . . ?
C16 C1 C2 O1 89.8(2) . . . . ?
C2 O1 C3 N1 -8.4(2) . . . . ?
C2 O1 C3 C4 172.90(16) . . . . ?
N1 C3 C4 C9 167.15(18) . . . . ?
O1 C3 C4 C9 -14.4(2) . . . . ?
N1 C3 C4 C5 -17.9(3) . . . . ?
O1 C3 C4 C5 160.54(16) . . . . ?
C9 C4 C5 N2 -174.77(17) . . . . ?
C3 C4 C5 N2 10.5(3) . . . . ?
C9 C4 C5 C6 1.8(3) . . . . ?
C3 C4 C5 C6 -173.01(16) . . . . ?
N2 C5 C6 C7 174.10(19) . . . . ?
C4 C5 C6 C7 -2.5(3) . . . . ?
C5 C6 C7 C8 1.8(3) . . . . ?
C6 C7 C8 C9 -0.2(3) . . . . ?
C7 C8 C9 C4 -0.5(3) . . . . ?
C5 C4 C9 C8 -0.3(3) . . . . ?
C3 C4 C9 C8 174.75(18) . . . . ?
N2 C10 C11 C12 -174.39(15) . . . . ?
C15 C10 C11 C12 2.0(2) . . . . ?
N2 C10 C11 P1 2.5(2) . . . . ?
C15 C10 C11 P1 178.90(12) . . . . ?
C24 P1 C11 C12 -100.05(15) . . . . ?
C18 P1 C11 C12 7.82(16) . . . . ?
Y1 P1 C11 C12 147.18(13) . . . . ?
C24 P1 C11 C10 83.14(13) . . . . ?
C18 P1 C11 C10 -168.99(12) . . . . ?
Y1 P1 C11 C10 -29.63(12) . . . . ?
C10 C11 C12 C13 -1.1(2) . . . . ?
P1 C11 C12 C13 -177.77(13) . . . . ?
C11 C12 C13 C14 -0.3(3) . . . . ?
C12 C13 C14 C15 0.8(3) . . . . ?
C13 C14 C15 C10 0.2(3) . . . . ?
N2 C10 C15 C14 174.75(16) . . . . ?
C11 C10 C15 C14 -1.5(2) . . . . ?
C24 P1 C18 C23 -173.16(15) . . . . ?
C11 P1 C18 C23 76.76(15) . . . . ?
Y1 P1 C18 C23 -31.13(19) . . . . ?
C24 P1 C18 C19 10.78(17) . . . . ?
C11 P1 C18 C19 -99.30(16) . . . . ?
Y1 P1 C18 C19 152.81(12) . . . . ?
C23 C18 C19 C20 -1.5(3) . . . . ?
P1 C18 C19 C20 174.61(15) . . . . ?
C18 C19 C20 C21 -0.7(3) . . . . ?
C19 C20 C21 C22 1.4(3) . . . . ?
C20 C21 C22 C23 0.0(3) . . . . ?
C21 C22 C23 C18 -2.3(3) . . . . ?
C19 C18 C23 C22 3.0(3) . . . . ?
P1 C18 C23 C22 -173.25(16) . . . . ?
C11 P1 C24 C25 4.71(17) . . . . ?
C18 P1 C24 C25 -102.59(15) . . . . ?
Y1 P1 C24 C25 104.18(14) . . . . ?
C11 P1 C24 C29 -175.56(14) . . . . ?
C18 P1 C24 C29 77.14(15) . . . . ?
Y1 P1 C24 C29 -76.08(14) . . . . ?
C29 C24 C25 C26 0.5(3) . . . . ?
P1 C24 C25 C26 -179.73(14) . . . . ?
C24 C25 C26 C27 -0.8(3) . . . . ?
C25 C26 C27 C28 0.1(3) . . . . ?
C26 C27 C28 C29 0.8(3) . . . . ?
C27 C28 C29 C24 -1.0(3) . . . . ?
C25 C24 C29 C28 0.3(3) . . . . ?
P1 C24 C29 C28 -179.44(16) . . . . ?
C33 Si1 C30 Y1 169.58(14) . . . . ?
C31 Si1 C30 Y1 -70.85(14) . . . . ?
C32 Si1 C30 Y1 48.72(15) . . . . ?
C37 Si2 C34 Y1 -65.31(16) . . . . ?
C36 Si2 C34 Y1 172.80(14) . . . . ?
C35 Si2 C34 Y1 53.45(13) . . . . ?
O1 C3 N1 C1 -8.5(2) . . . . ?
C4 C3 N1 C1 169.96(17) . . . . ?
O1 C3 N1 Y1 160.60(11) . . . . ?
C4 C3 N1 Y1 -20.9(2) . . . . ?
C17 C1 N1 C3 140.17(18) . . . . ?
C16 C1 N1 C3 -96.95(18) . . . . ?
C2 C1 N1 C3 20.41(19) . . . . ?
C17 C1 N1 Y1 -27.5(2) . . . . ?
C16 C1 N1 Y1 95.38(18) . . . . ?
C2 C1 N1 Y1 -147.26(13) . . . . ?
C6 C5 N2 C10 40.4(2) . . . . ?
C4 C5 N2 C10 -143.21(16) . . . . ?
C6 C5 N2 Y1 -141.67(14) . . . . ?
C4 C5 N2 Y1 34.7(2) . . . . ?
C15 C10 N2 C5 44.2(2) . . . . ?
C11 C10 N2 C5 -139.58(16) . . . . ?
C15 C10 N2 Y1 -133.74(14) . . . . ?
C11 C10 N2 Y1 42.45(19) . . . . ?
